data_4303905
loop_
_publ_author_name
'Jari Konu'
'Heikki M. Tuononen'
'Tristram Chivers'

_publ_section_title
;
Structural and Spectroscopic Studies of the PCP-Bridged Heavy
Chalcogen-Centered Monoanions [HC(PPh2E)(PPh2)]- (E = Se, Te) and
[HC(PR2E)2]- (E = Se, Te, R = Ph; E = Se, R =iPr): Homoleptic Group 12
Complexes and One-Electron Oxidation of [HC(PR2Se)2]-
;
_journal_name_full 'Inorganic Chemistry'
_journal_page_first 11788
_journal_page_last 11798
_journal_paper_doi 10.1021/ic901878h
_journal_volume 48
_journal_year 2009
_chemical_formula_moiety 'C50 H42 P4 Se4 Zn'
_chemical_formula_sum 'C50 H42 P4 Se4 Zn'
_chemical_formula_weight 1147.93
_chemical_name_systematic
;
 ?
;
_space_group_IT_number 15
_symmetry_cell_setting monoclinic
_symmetry_space_group_name_Hall '-C 2yc'
_symmetry_space_group_name_H-M 'C 1 2/c 1'
_atom_sites_solution_hydrogens geom
_atom_sites_solution_primary direct
_atom_sites_solution_secondary difmap
_audit_creation_method SHELXL-97
_cell_angle_alpha 90.00
_cell_angle_beta 122.58(3)
_cell_angle_gamma 90.00
_cell_formula_units_Z 4
_cell_length_a 26.195(5)
_cell_length_b 11.379(2)
_cell_length_c 18.610(4)
_cell_measurement_reflns_used 14646
_cell_measurement_temperature 173(2)
_cell_measurement_theta_max 25.02
_cell_measurement_theta_min 2.87
_cell_volume 4674(2)
_computing_cell_refinement 'HKL Scalepack (Otwinowski & Minor 1997)'
_computing_data_collection 'Collect (Nonius BV, 1997-2000)'
_computing_data_reduction DENZO-SMN
_computing_molecular_graphics 'DIAMOND (Brandenburg & Berndt, 1999)'
_computing_publication_material 'WinGX v1.70-01 (L. J. Farrugia)'
_computing_structure_refinement 'SHELXL-97 (Sheldrick, 1997)'
_computing_structure_solution 'SHELXS-97 (Sheldrick, 1997)'
_diffrn_ambient_temperature 173(2)
_diffrn_measured_fraction_theta_full 0.998
_diffrn_measured_fraction_theta_max 0.998
_diffrn_measurement_device_type 'KappaCCD (Nonius, FR540C)'
_diffrn_measurement_method 'phi\omega scans'
_diffrn_radiation_monochromator 'horizonally mounted graphite crystal'
_diffrn_radiation_source 'Enraf Nonius FR590D, fine-focus sealed tube'
_diffrn_radiation_type MoK\a
_diffrn_radiation_wavelength 0.71073
_diffrn_reflns_av_R_equivalents 0.0381
_diffrn_reflns_av_sigmaI/netI 0.0256
_diffrn_reflns_limit_h_max 31
_diffrn_reflns_limit_h_min -31
_diffrn_reflns_limit_k_max 13
_diffrn_reflns_limit_k_min -13
_diffrn_reflns_limit_l_max 22
_diffrn_reflns_limit_l_min -22
_diffrn_reflns_number 14646
_diffrn_reflns_theta_full 25.02
_diffrn_reflns_theta_max 25.02
_diffrn_reflns_theta_min 2.87
_diffrn_standards_number 0
_exptl_absorpt_coefficient_mu 3.812
_exptl_absorpt_correction_T_max 0.5807
_exptl_absorpt_correction_T_min 0.4615
_exptl_absorpt_correction_type integration
_exptl_absorpt_process_details 'SADABS (SHELXTL-NT v5.1, Bruker)'
_exptl_crystal_colour colorless
_exptl_crystal_density_diffrn 1.631
_exptl_crystal_density_method 'not measured'
_exptl_crystal_description block
_exptl_crystal_F_000 2272
_exptl_crystal_size_max 0.24
_exptl_crystal_size_mid 0.20
_exptl_crystal_size_min 0.16
_refine_diff_density_max 0.403
_refine_diff_density_min -0.594
_refine_diff_density_rms 0.117
_refine_ls_extinction_method none
_refine_ls_goodness_of_fit_ref 1.066
_refine_ls_hydrogen_treatment mixed
_refine_ls_matrix_type full
_refine_ls_number_parameters 270
_refine_ls_number_reflns 4109
_refine_ls_number_restraints 0
_refine_ls_restrained_S_all 1.066
_refine_ls_R_factor_all 0.0297
_refine_ls_R_factor_gt 0.0241
_refine_ls_shift/su_max 0.001
_refine_ls_shift/su_mean 0.000
_refine_ls_structure_factor_coef Fsqd
_refine_ls_weighting_details 'calc w=1/[\s^2^(Fo^2^)+(0.0262P)^2^+8.8805P] where P=(Fo^2^+2Fc^2^)/3'
_refine_ls_weighting_scheme calc
_refine_ls_wR_factor_gt 0.0581
_refine_ls_wR_factor_ref 0.0603
_reflns_number_gt 3780
_reflns_number_total 4109
_reflns_threshold_expression >2sigma(I)
_cod_data_source_file ic901878h_si_001_5.cif
_cod_data_source_block compound_9a
_cod_original_sg_symbol_H-M 'C 2/c'
_cod_database_code 4303905

loop_
_symmetry_equiv_pos_as_xyz
'x, y, z'
'-x, y, -z+1/2'
'x+1/2, y+1/2, z'
'-x+1/2, y+1/2, -z+1/2'
'-x, -y, -z'
'x, -y, z-1/2'
'-x+1/2, -y+1/2, -z'
'x+1/2, -y+1/2, z-1/2'

loop_
_atom_site_label
_atom_site_type_symbol
_atom_site_fract_x
_atom_site_fract_y
_atom_site_fract_z
_atom_site_U_iso_or_equiv
_atom_site_adp_type
_atom_site_occupancy
_atom_site_symmetry_multiplicity
_atom_site_calc_flag
_atom_site_refinement_flags
_atom_site_disorder_assembly
_atom_site_disorder_group
Se1 Se 0.084199(10) 0.98374(2) 0.321188(16) 0.02573(8) Uani 1 1 d . . .
Se2 Se -0.009317(10) 0.73247(2) 0.130375(15) 0.02715(8) Uani 1 1 d . . .
Zn1 Zn 0.0000 0.84305(3) 0.2500 0.02123(10) Uani 1 2 d S . .
P1 P 0.14954(3) 0.89287(5) 0.30142(4) 0.01775(13) Uani 1 1 d . . .
P2 P 0.08587(3) 0.68451(5) 0.18246(4) 0.01906(13) Uani 1 1 d . . .
C1 C 0.14092(10) 0.7453(2) 0.27844(15) 0.0190(5) Uani 1 1 d . . .
H1 H 0.1492(11) 0.698(2) 0.3213(17) 0.023 Uiso 1 1 d . . .
C100 C 0.15100(11) 0.9700(2) 0.21693(15) 0.0231(5) Uani 1 1 d . . .
C101 C 0.09649(13) 0.9955(2) 0.14108(16) 0.0321(6) Uani 1 1 d . . .
H101 H 0.0590 0.9819 0.1365 0.039 Uiso 1 1 calc R . .
C102 C 0.09717(15) 1.0410(3) 0.07228(17) 0.0418(7) Uani 1 1 d . . .
H102 H 0.0600 1.0566 0.0202 0.050 Uiso 1 1 calc R . .
C103 C 0.15107(16) 1.0636(3) 0.07883(19) 0.0442(8) Uani 1 1 d . . .
H103 H 0.1510 1.0938 0.0312 0.053 Uiso 1 1 calc R . .
C104 C 0.20522(15) 1.0426(3) 0.1546(2) 0.0414(7) Uani 1 1 d . . .
H104 H 0.2424 1.0600 0.1595 0.050 Uiso 1 1 calc R . .
C105 C 0.20539(13) 0.9959(2) 0.22379(18) 0.0322(6) Uani 1 1 d . . .
H105 H 0.2428 0.9817 0.2759 0.039 Uiso 1 1 calc R . .
C106 C 0.22386(10) 0.9103(2) 0.39822(14) 0.0202(5) Uani 1 1 d . . .
C107 C 0.27162(11) 0.8431(3) 0.40829(17) 0.0317(6) Uani 1 1 d . . .
H107 H 0.2643 0.7847 0.3673 0.038 Uiso 1 1 calc R . .
C108 C 0.33004(12) 0.8610(3) 0.47819(17) 0.0363(6) Uani 1 1 d . . .
H108 H 0.3627 0.8163 0.4840 0.044 Uiso 1 1 calc R . .
C109 C 0.34071(11) 0.9432(3) 0.53902(16) 0.0342(6) Uani 1 1 d . . .
H109 H 0.3807 0.9556 0.5866 0.041 Uiso 1 1 calc R . .
C110 C 0.29322(13) 1.0075(3) 0.53064(18) 0.0384(7) Uani 1 1 d . . .
H110 H 0.3005 1.0629 0.5733 0.046 Uiso 1 1 calc R . .
C111 C 0.23493(11) 0.9919(2) 0.46046(16) 0.0294(6) Uani 1 1 d . . .
H111 H 0.2025 1.0371 0.4550 0.035 Uiso 1 1 calc R . .
C200 C 0.09314(10) 0.5267(2) 0.19930(15) 0.0229(5) Uani 1 1 d . . .
C201 C 0.06937(12) 0.4747(2) 0.24230(16) 0.0294(6) Uani 1 1 d . . .
H201 H 0.0479 0.5213 0.2598 0.035 Uiso 1 1 calc R . .
C202 C 0.07659(13) 0.3555(3) 0.26007(18) 0.0363(6) Uani 1 1 d . . .
H202 H 0.0605 0.3211 0.2904 0.044 Uiso 1 1 calc R . .
C203 C 0.10674(16) 0.2869(3) 0.2342(2) 0.0462(8) Uani 1 1 d . . .
H203 H 0.1120 0.2053 0.2469 0.055 Uiso 1 1 calc R . .
C204 C 0.12938(19) 0.3371(3) 0.1897(3) 0.0621(11) Uani 1 1 d . . .
H204 H 0.1497 0.2893 0.1708 0.075 Uiso 1 1 calc R . .
C205 C 0.12282(16) 0.4569(3) 0.1719(2) 0.0459(8) Uani 1 1 d . . .
H205 H 0.1386 0.4907 0.1412 0.055 Uiso 1 1 calc R . .
C206 C 0.10138(11) 0.7140(2) 0.10015(15) 0.0235(5) Uani 1 1 d . . .
C207 C 0.16126(12) 0.7262(2) 0.12333(17) 0.0281(6) Uani 1 1 d . . .
H207 H 0.1932 0.7199 0.1815 0.034 Uiso 1 1 calc R . .
C208 C 0.17434(14) 0.7476(3) 0.06143(19) 0.0379(7) Uani 1 1 d . . .
H208 H 0.2153 0.7548 0.0772 0.045 Uiso 1 1 calc R . .
C209 C 0.12815(15) 0.7583(3) -0.02273(19) 0.0431(7) Uani 1 1 d . . .
H209 H 0.1373 0.7742 -0.0648 0.052 Uiso 1 1 calc R . .
C210 C 0.06882(15) 0.7462(3) -0.04632(18) 0.0444(8) Uani 1 1 d . . .
H210 H 0.0371 0.7536 -0.1046 0.053 Uiso 1 1 calc R . .
C211 C 0.05509(13) 0.7233(3) 0.01436(17) 0.0359(6) Uani 1 1 d . . .
H211 H 0.0141 0.7139 -0.0024 0.043 Uiso 1 1 calc R . .

loop_
_atom_site_aniso_label
_atom_site_aniso_U_11
_atom_site_aniso_U_22
_atom_site_aniso_U_33
_atom_site_aniso_U_23
_atom_site_aniso_U_13
_atom_site_aniso_U_12
Se1 0.02117(13) 0.02241(14) 0.03687(15) -0.00837(10) 0.01777(11) -0.00371(10)
Se2 0.01703(13) 0.03359(16) 0.02582(14) -0.00725(11) 0.00823(10) 0.00104(10)
Zn1 0.01753(18) 0.0212(2) 0.0265(2) 0.000 0.01283(16) 0.000
P1 0.0158(3) 0.0174(3) 0.0191(3) -0.0012(2) 0.0088(2) -0.0018(2)
P2 0.0181(3) 0.0191(3) 0.0203(3) -0.0025(2) 0.0105(2) -0.0006(2)
C1 0.0200(11) 0.0164(12) 0.0187(11) 0.0005(9) 0.0092(10) -0.0001(9)
C100 0.0313(13) 0.0162(12) 0.0230(12) -0.0016(9) 0.0155(11) -0.0017(10)
C101 0.0352(14) 0.0269(14) 0.0272(13) 0.0027(11) 0.0121(12) -0.0034(12)
C102 0.0563(19) 0.0309(16) 0.0241(14) 0.0047(12) 0.0123(13) -0.0049(14)
C103 0.081(2) 0.0267(15) 0.0381(16) 0.0027(13) 0.0406(17) -0.0055(16)
C104 0.0581(19) 0.0342(16) 0.0506(18) -0.0008(14) 0.0416(16) -0.0087(14)
C105 0.0349(14) 0.0312(15) 0.0354(15) 0.0019(12) 0.0222(13) -0.0042(12)
C106 0.0179(11) 0.0216(12) 0.0183(11) -0.0006(9) 0.0078(9) -0.0039(10)
C107 0.0234(12) 0.0358(15) 0.0284(13) -0.0073(12) 0.0090(11) 0.0006(11)
C108 0.0228(13) 0.0401(17) 0.0343(15) -0.0025(12) 0.0076(12) 0.0043(12)
C109 0.0222(12) 0.0403(16) 0.0263(13) -0.0013(12) 0.0041(11) -0.0042(12)
C110 0.0351(15) 0.0421(17) 0.0295(14) -0.0155(13) 0.0117(12) -0.0097(13)
C111 0.0251(13) 0.0279(14) 0.0321(14) -0.0069(11) 0.0135(11) -0.0009(11)
C200 0.0217(12) 0.0200(12) 0.0256(12) -0.0050(10) 0.0118(10) -0.0025(10)
C201 0.0305(13) 0.0309(15) 0.0281(13) 0.0004(11) 0.0167(11) 0.0018(11)
C202 0.0414(15) 0.0355(16) 0.0337(15) 0.0066(12) 0.0214(13) -0.0052(13)
C203 0.070(2) 0.0173(14) 0.061(2) 0.0041(14) 0.0416(18) -0.0006(14)
C204 0.100(3) 0.0227(16) 0.109(3) 0.0017(18) 0.087(3) 0.0095(18)
C205 0.068(2) 0.0236(15) 0.079(2) -0.0002(15) 0.061(2) 0.0003(15)
C206 0.0314(13) 0.0181(12) 0.0242(12) -0.0028(10) 0.0172(11) -0.0005(10)
C207 0.0322(13) 0.0265(14) 0.0297(13) -0.0033(11) 0.0194(11) -0.0027(11)
C208 0.0449(16) 0.0379(17) 0.0451(17) -0.0049(13) 0.0337(15) -0.0085(13)
C209 0.068(2) 0.0386(17) 0.0387(17) -0.0051(13) 0.0389(16) -0.0080(15)
C210 0.0545(18) 0.054(2) 0.0239(14) -0.0004(13) 0.0207(14) 0.0014(16)
C211 0.0341(14) 0.0448(18) 0.0274(14) -0.0022(12) 0.0157(12) -0.0001(13)

loop_
_atom_type_symbol
_atom_type_description
_atom_type_scat_dispersion_real
_atom_type_scat_dispersion_imag
_atom_type_scat_source
C C 0.0033 0.0016 'International Tables Vol C Tables 4.2.6.8 and 6.1.1.4'
H H 0.0000 0.0000 'International Tables Vol C Tables 4.2.6.8 and 6.1.1.4'
P P 0.1023 0.0942 'International Tables Vol C Tables 4.2.6.8 and 6.1.1.4'
Zn Zn 0.2839 1.4301 'International Tables Vol C Tables 4.2.6.8 and 6.1.1.4'
Se Se -0.0929 2.2259 'International Tables Vol C Tables 4.2.6.8 and 6.1.1.4'

loop_
_geom_angle_atom_site_label_1
_geom_angle_atom_site_label_2
_geom_angle_atom_site_label_3
_geom_angle
_geom_angle_site_symmetry_1
_geom_angle_site_symmetry_3
_geom_angle_publ_flag
P1 Se1 Zn1 99.06(2) . . ?
P2 Se2 Zn1 101.06(4) . . ?
Se2 Zn1 Se2 118.26(3) . 2 ?
Se2 Zn1 Se1 116.45(2) . . ?
Se2 Zn1 Se1 102.90(3) 2 . ?
Se2 Zn1 Se1 102.90(3) . 2 ?
Se2 Zn1 Se1 116.45(2) 2 2 ?
Se1 Zn1 Se1 98.67(3) . 2 ?
C1 P1 C106 106.30(11) . . ?
C1 P1 C100 108.53(11) . . ?
C106 P1 C100 107.12(11) . . ?
C1 P1 Se1 119.52(8) . . ?
C106 P1 Se1 107.38(8) . . ?
C100 P1 Se1 107.39(8) . . ?
C1 P2 C206 110.95(12) . . ?
C1 P2 C200 105.44(11) . . ?
C206 P2 C200 106.15(11) . . ?
C1 P2 Se2 118.27(9) . . ?
C206 P2 Se2 107.32(9) . . ?
C200 P2 Se2 108.05(8) . . ?
P1 C1 P2 125.05(14) . . ?
P1 C1 H1 115.8(17) . . ?
P2 C1 H1 110.5(17) . . ?
C105 C100 C101 119.2(2) . . ?
C105 C100 P1 121.3(2) . . ?
C101 C100 P1 119.3(2) . . ?
C102 C101 C100 119.7(3) . . ?
C102 C101 H101 120.1 . . ?
C100 C101 H101 120.1 . . ?
C103 C102 C101 120.7(3) . . ?
C103 C102 H102 119.7 . . ?
C101 C102 H102 119.7 . . ?
C102 C103 C104 120.0(3) . . ?
C102 C103 H103 120.0 . . ?
C104 C103 H103 120.0 . . ?
C103 C104 C105 120.1(3) . . ?
C103 C104 H104 120.0 . . ?
C105 C104 H104 120.0 . . ?
C104 C105 C100 120.2(3) . . ?
C104 C105 H105 119.9 . . ?
C100 C105 H105 119.9 . . ?
C111 C106 C107 119.2(2) . . ?
C111 C106 P1 122.11(18) . . ?
C107 C106 P1 118.68(18) . . ?
C108 C107 C106 120.2(2) . . ?
C108 C107 H107 119.9 . . ?
C106 C107 H107 119.9 . . ?
C109 C108 C107 120.2(3) . . ?
C109 C108 H108 119.9 . . ?
C107 C108 H108 119.9 . . ?
C108 C109 C110 119.8(2) . . ?
C108 C109 H109 120.1 . . ?
C110 C109 H109 120.1 . . ?
C109 C110 C111 120.5(3) . . ?
C109 C110 H110 119.7 . . ?
C111 C110 H110 119.7 . . ?
C110 C111 C106 120.1(2) . . ?
C110 C111 H111 120.0 . . ?
C106 C111 H111 120.0 . . ?
C201 C200 C205 118.9(2) . . ?
C201 C200 P2 118.99(19) . . ?
C205 C200 P2 122.1(2) . . ?
C200 C201 C202 120.7(3) . . ?
C200 C201 H201 119.6 . . ?
C202 C201 H201 119.6 . . ?
C203 C202 C201 120.3(3) . . ?
C203 C202 H202 119.8 . . ?
C201 C202 H202 119.8 . . ?
C202 C203 C204 119.5(3) . . ?
C202 C203 H203 120.2 . . ?
C204 C203 H203 120.2 . . ?
C203 C204 C205 120.7(3) . . ?
C203 C204 H204 119.6 . . ?
C205 C204 H204 119.6 . . ?
C200 C205 C204 119.8(3) . . ?
C200 C205 H205 120.1 . . ?
C204 C205 H205 120.1 . . ?
C207 C206 C211 119.2(2) . . ?
C207 C206 P2 118.95(19) . . ?
C211 C206 P2 121.9(2) . . ?
C208 C207 C206 120.0(3) . . ?
C208 C207 H207 120.0 . . ?
C206 C207 H207 120.0 . . ?
C209 C208 C207 120.1(3) . . ?
C209 C208 H208 119.9 . . ?
C207 C208 H208 119.9 . . ?
C208 C209 C210 120.3(3) . . ?
C208 C209 H209 119.8 . . ?
C210 C209 H209 119.8 . . ?
C209 C210 C211 120.3(3) . . ?
C209 C210 H210 119.9 . . ?
C211 C210 H210 119.9 . . ?
C210 C211 C206 120.1(3) . . ?
C210 C211 H211 120.0 . . ?
C206 C211 H211 120.0 . . ?

loop_
_geom_bond_atom_site_label_1
_geom_bond_atom_site_label_2
_geom_bond_distance
_geom_bond_site_symmetry_2
_geom_bond_publ_flag
Se1 P1 2.1937(7) . ?
Se1 Zn1 2.4568(7) . ?
Se2 P2 2.2026(9) . ?
Se2 Zn1 2.4522(5) . ?
Zn1 Se2 2.4522(5) 2 ?
Zn1 Se1 2.4568(7) 2 ?
P1 C1 1.718(2) . ?
P1 C106 1.816(2) . ?
P1 C100 1.819(2) . ?
P2 C1 1.724(2) . ?
P2 C206 1.815(2) . ?
P2 C200 1.815(3) . ?
C1 H1 0.89(3) . ?
C100 C105 1.392(4) . ?
C100 C101 1.395(4) . ?
C101 C102 1.390(4) . ?
C101 H101 0.9500 . ?
C102 C103 1.375(5) . ?
C102 H102 0.9500 . ?
C103 C104 1.379(5) . ?
C103 H103 0.9500 . ?
C104 C105 1.391(4) . ?
C104 H104 0.9500 . ?
C105 H105 0.9500 . ?
C106 C111 1.388(3) . ?
C106 C107 1.390(3) . ?
C107 C108 1.390(4) . ?
C107 H107 0.9500 . ?
C108 C109 1.376(4) . ?
C108 H108 0.9500 . ?
C109 C110 1.378(4) . ?
C109 H109 0.9500 . ?
C110 C111 1.386(4) . ?
C110 H110 0.9500 . ?
C111 H111 0.9500 . ?
C200 C201 1.384(4) . ?
C200 C205 1.386(4) . ?
C201 C202 1.385(4) . ?
C201 H201 0.9500 . ?
C202 C203 1.369(4) . ?
C202 H202 0.9500 . ?
C203 C204 1.376(4) . ?
C203 H203 0.9500 . ?
C204 C205 1.391(4) . ?
C204 H204 0.9500 . ?
C205 H205 0.9500 . ?
C206 C207 1.392(4) . ?
C206 C211 1.395(4) . ?
C207 C208 1.389(4) . ?
C207 H207 0.9500 . ?
C208 C209 1.375(4) . ?
C208 H208 0.9500 . ?
C209 C210 1.376(5) . ?
C209 H209 0.9500 . ?
C210 C211 1.382(4) . ?
C210 H210 0.9500 . ?
C211 H211 0.9500 . ?

loop_
_geom_torsion_atom_site_label_1
_geom_torsion_atom_site_label_2
_geom_torsion_atom_site_label_3
_geom_torsion_atom_site_label_4
_geom_torsion
_geom_torsion_site_symmetry_1
_geom_torsion_site_symmetry_2
_geom_torsion_site_symmetry_3
_geom_torsion_site_symmetry_4
_geom_torsion_publ_flag
P2 Se2 Zn1 Se2 -79.79(2) . . . 2 ?
P2 Se2 Zn1 Se1 43.61(3) . . . . ?
P2 Se2 Zn1 Se1 150.27(2) . . . 2 ?
P1 Se1 Zn1 Se2 -30.86(3) . . . . ?
P1 Se1 Zn1 Se2 100.18(3) . . . 2 ?
P1 Se1 Zn1 Se1 -140.01(2) . . . 2 ?
Zn1 Se1 P1 C1 -19.82(10) . . . . ?
Zn1 Se1 P1 C106 -140.83(8) . . . . ?
Zn1 Se1 P1 C100 104.25(9) . . . . ?
Zn1 Se2 P2 C1 -8.08(10) . . . . ?
Zn1 Se2 P2 C206 -134.45(8) . . . . ?
Zn1 Se2 P2 C200 111.47(9) . . . . ?
C106 P1 C1 P2 -165.87(15) . . . . ?
C100 P1 C1 P2 -50.93(19) . . . . ?
Se1 P1 C1 P2 72.58(18) . . . . ?
C206 P2 C1 P1 72.09(19) . . . . ?
C200 P2 C1 P1 -173.41(15) . . . . ?
Se2 P2 C1 P1 -52.51(19) . . . . ?
C1 P1 C100 C105 -93.9(2) . . . . ?
C106 P1 C100 C105 20.5(2) . . . . ?
Se1 P1 C100 C105 135.6(2) . . . . ?
C1 P1 C100 C101 81.0(2) . . . . ?
C106 P1 C100 C101 -164.6(2) . . . . ?
Se1 P1 C100 C101 -49.5(2) . . . . ?
C105 C100 C101 C102 3.1(4) . . . . ?
P1 C100 C101 C102 -171.9(2) . . . . ?
C100 C101 C102 C103 -1.5(4) . . . . ?
C101 C102 C103 C104 -0.8(5) . . . . ?
C102 C103 C104 C105 1.5(5) . . . . ?
C103 C104 C105 C100 0.1(4) . . . . ?
C101 C100 C105 C104 -2.4(4) . . . . ?
P1 C100 C105 C104 172.5(2) . . . . ?
C1 P1 C106 C111 -143.5(2) . . . . ?
C100 P1 C106 C111 100.7(2) . . . . ?
Se1 P1 C106 C111 -14.4(2) . . . . ?
C1 P1 C106 C107 39.4(2) . . . . ?
C100 P1 C106 C107 -76.5(2) . . . . ?
Se1 P1 C106 C107 168.38(18) . . . . ?
C111 C106 C107 C108 -2.6(4) . . . . ?
P1 C106 C107 C108 174.7(2) . . . . ?
C106 C107 C108 C109 1.7(4) . . . . ?
C107 C108 C109 C110 0.3(5) . . . . ?
C108 C109 C110 C111 -1.4(5) . . . . ?
C109 C110 C111 C106 0.6(4) . . . . ?
C107 C106 C111 C110 1.4(4) . . . . ?
P1 C106 C111 C110 -175.8(2) . . . . ?
C1 P2 C200 C201 78.3(2) . . . . ?
C206 P2 C200 C201 -163.9(2) . . . . ?
Se2 P2 C200 C201 -49.0(2) . . . . ?
C1 P2 C200 C205 -100.4(3) . . . . ?
C206 P2 C200 C205 17.4(3) . . . . ?
Se2 P2 C200 C205 132.2(2) . . . . ?
C205 C200 C201 C202 1.9(4) . . . . ?
P2 C200 C201 C202 -176.8(2) . . . . ?
C200 C201 C202 C203 -0.9(4) . . . . ?
C201 C202 C203 C204 -0.6(5) . . . . ?
C202 C203 C204 C205 1.1(6) . . . . ?
C201 C200 C205 C204 -1.5(5) . . . . ?
P2 C200 C205 C204 177.2(3) . . . . ?
C203 C204 C205 C200 0.0(6) . . . . ?
C1 P2 C206 C207 29.9(2) . . . . ?
C200 P2 C206 C207 -84.2(2) . . . . ?
Se2 P2 C206 C207 160.49(18) . . . . ?
C1 P2 C206 C211 -150.9(2) . . . . ?
C200 P2 C206 C211 95.0(2) . . . . ?
Se2 P2 C206 C211 -20.3(2) . . . . ?
C211 C206 C207 C208 0.1(4) . . . . ?
P2 C206 C207 C208 179.4(2) . . . . ?
C206 C207 C208 C209 0.9(4) . . . . ?
C207 C208 C209 C210 -1.0(5) . . . . ?
C208 C209 C210 C211 0.1(5) . . . . ?
C209 C210 C211 C206 0.9(5) . . . . ?
C207 C206 C211 C210 -1.0(4) . . . . ?
P2 C206 C211 C210 179.8(2) . . . . ?
